data_4514059
loop_
_publ_author_name
'Nguyen, Duc Hanh'
'Trivelli, Xavier'
'Capet, Fr\'ed\'eric'
'Paul, Jean-Fran\,cois'
'Dumeignil, Franck'
'Gauvin, R\'egis M.'

_publ_section_title
;
 Manganese Pincer Complexes for the Base-Free, Acceptorless
 Dehydrogenative Coupling of Alcohols to Esters: Development, Scope, and
 Understanding
;
_journal_issue 3
_journal_name_full 'ACS Catalysis'
_journal_page_first 2022
_journal_paper_doi 10.1021/acscatal.6b03554
_journal_volume 7
_journal_year 2017
_chemical_formula_moiety 'C18 H38 Mn N O2 P2'
_chemical_formula_sum 'C18 H38 Mn N O2 P2'
_chemical_formula_weight 417.37
_space_group_crystal_system monoclinic
_space_group_IT_number 14
_space_group_name_Hall '-P 2ybc'
_space_group_name_H-M_alt 'P 1 21/c 1'
_symmetry_space_group_name_Hall '-P 2ybc'
_symmetry_space_group_name_H-M 'P 1 21/c 1'
_atom_sites_solution_hydrogens mixed
_atom_sites_solution_primary dual
_audit_creation_date 2016-10-28
_audit_creation_method
;
Olex2 1.2
(compiled 2016.09.09 svn.r3337 for OlexSys, GUI svn.r5227)
;
_cell_angle_alpha 90
_cell_angle_beta 97.449(4)
_cell_angle_gamma 90
_cell_formula_units_Z 4
_cell_length_a 10.6335(8)
_cell_length_b 14.5777(11)
_cell_length_c 13.8441(10)
_cell_measurement_reflns_used 6773
_cell_measurement_temperature 100
_cell_measurement_theta_max 25.02
_cell_measurement_theta_min 2.38
_cell_volume 2127.9(3)
_computing_cell_refinement 'SAINT v8.34A (Bruker, 2013)'
_computing_data_reduction 'SAINT v8.34A (Bruker, 2013)'
_computing_molecular_graphics 'Olex2 (Dolomanov et al., 2009)'
_computing_publication_material 'Olex2 (Dolomanov et al., 2009)'
_computing_structure_refinement 'ShelXL (Sheldrick, 2015b)'
_computing_structure_solution 'XT (Sheldrick, 2015a)'
_diffrn_ambient_temperature 100
_diffrn_measured_fraction_theta_full 0.973
_diffrn_measured_fraction_theta_max 0.946
_diffrn_measurement_device_type 'Bruker APEX-II CCD'
_diffrn_measurement_method '\f and \w scans'
_diffrn_radiation_type MoK\a
_diffrn_radiation_wavelength 0.71073
_diffrn_reflns_av_R_equivalents 0.0642
_diffrn_reflns_av_unetI/netI 0.0533
_diffrn_reflns_Laue_measured_fraction_full 0.973
_diffrn_reflns_Laue_measured_fraction_max 0.946
_diffrn_reflns_limit_h_max 13
_diffrn_reflns_limit_h_min -13
_diffrn_reflns_limit_k_max 18
_diffrn_reflns_limit_k_min -18
_diffrn_reflns_limit_l_max 16
_diffrn_reflns_limit_l_min -16
_diffrn_reflns_number 30446
_diffrn_reflns_point_group_measured_fraction_full 0.973
_diffrn_reflns_point_group_measured_fraction_max 0.946
_diffrn_reflns_theta_full 26.000
_diffrn_reflns_theta_max 26.715
_diffrn_reflns_theta_min 1.931
_diffrn_standards_number 0
_exptl_absorpt_coefficient_mu 0.781
_exptl_absorpt_correction_T_max 0.7454
_exptl_absorpt_correction_T_min 0.6184
_exptl_absorpt_correction_type multi-scan
_exptl_absorpt_process_details
;
SADABS-2014/5 (Bruker,2014/5) was used for absorption correction.
wR2(int) was 0.0854 before and 0.0615 after correction.
The Ratio of minimum to maximum transmission is 0.8296.
The \l/2 correction factor is Not present.
;
_exptl_crystal_colour yellow
_exptl_crystal_colour_primary yellow
_exptl_crystal_density_diffrn 1.303
_exptl_crystal_description block
_exptl_crystal_F_000 896
_exptl_crystal_size_max 0.136
_exptl_crystal_size_mid 0.116
_exptl_crystal_size_min 0.048
_refine_diff_density_max 0.407
_refine_diff_density_min -0.304
_refine_diff_density_rms 0.071
_refine_ls_extinction_method none
_refine_ls_goodness_of_fit_ref 1.019
_refine_ls_hydrogen_treatment mixed
_refine_ls_matrix_type full
_refine_ls_number_parameters 232
_refine_ls_number_reflns 4278
_refine_ls_number_restraints 0
_refine_ls_restrained_S_all 1.019
_refine_ls_R_factor_all 0.0596
_refine_ls_R_factor_gt 0.0352
_refine_ls_shift/su_max 0.001
_refine_ls_shift/su_mean 0.000
_refine_ls_structure_factor_coef Fsqd
_refine_ls_weighting_details 'w=1/[\s^2^(Fo^2^)+(0.0321P)^2^+0.7617P] where P=(Fo^2^+2Fc^2^)/3'
_refine_ls_weighting_scheme calc
_refine_ls_wR_factor_gt 0.0718
_refine_ls_wR_factor_ref 0.0790
_reflns_Friedel_coverage 0.000
_reflns_number_gt 3176
_reflns_number_total 4278
_reflns_threshold_expression 'I > 2\s(I)'
_cod_data_source_file cs6b03554_si_002.cif
_cod_data_source_block mo_dhng371_0m
_cod_database_code 4514059
_shelx_space_group_comment
;
The symmetry employed for this shelxl refinement is uniquely defined
by the following loop, which should always be used as a source of
symmetry information in preference to the above space-group names.
They are only intended as comments.
;
_shelx_estimated_absorpt_t_max 0.963
_shelx_estimated_absorpt_t_min 0.901
_olex2_refinement_description
;
1. Fixed Uiso
 At 1.2 times of:
  All H(H) groups, All C(H) groups, All C(H,H) groups
 At 1.5 times of:
  All C(H,H,H) groups
2.a Ternary CH refined with riding coordinates:
 C14(H14), C1(H1A), C11(H11), C4(H4)
2.b Secondary CH2 refined with riding coordinates:
 C8(H8A,H8B), C9(H9A,H9B), C10(H10A,H10B), C7(H7A,H7B)
2.c Idealised Me refined as rotating group:
 C16(H16A,H16B,H16C), C2(H2A,H2B,H2C), C3(H3A,H3B,H3C), C5(H5A,H5B,H5C),
 C15(H15A,H15B,H15C), C12(H12A,H12B,H12C), C6(H6A,H6B,H6C), C13(H13A,H13B,H13C)
;
_shelx_shelxl_version_number 2014/7
_olex2_submission_special_instructions 'No special instructions were received'

loop_
_space_group_symop_operation_xyz
'x, y, z'
'-x, y+1/2, -z+1/2'
'-x, -y, -z'
'x, -y-1/2, z-1/2'

loop_
_atom_site_label
_atom_site_type_symbol
_atom_site_fract_x
_atom_site_fract_y
_atom_site_fract_z
_atom_site_U_iso_or_equiv
_atom_site_adp_type
_atom_site_occupancy
_atom_site_site_symmetry_order
_atom_site_calc_flag
_atom_site_refinement_flags_posn
Mn1 Mn 0.72372(3) 0.31708(2) 0.69632(2) 0.01252(10) Uani 1 1 d .
P2 P 0.84927(5) 0.43876(4) 0.68516(4) 0.01444(15) Uani 1 1 d .
P1 P 0.59735(5) 0.19764(4) 0.65216(4) 0.01418(14) Uani 1 1 d .
O1 O 0.85678(15) 0.22714(11) 0.87189(12) 0.0233(4) Uani 1 1 d .
O2 O 0.55853(15) 0.40526(11) 0.82265(12) 0.0232(4) Uani 1 1 d .
N1 N 0.83016(17) 0.26453(13) 0.58864(14) 0.0141(4) Uani 1 1 d .
C18 C 0.6245(2) 0.36995(15) 0.77173(17) 0.0158(5) Uani 1 1 d .
C17 C 0.8104(2) 0.26179(15) 0.79854(18) 0.0161(5) Uani 1 1 d .
C14 C 0.9576(2) 0.48174(16) 0.79117(17) 0.0186(5) Uani 1 1 d .
H14 H 1.0067 0.5340 0.7680 0.022 Uiso 1 1 calc R
C1 C 0.5674(2) 0.10891(16) 0.74265(17) 0.0179(5) Uani 1 1 d .
H1A H 0.4903 0.0738 0.7149 0.022 Uiso 1 1 calc R
C16 C 0.8802(2) 0.51943(17) 0.86789(17) 0.0216(6) Uani 1 1 d .
H16A H 0.8260 0.5696 0.8397 0.032 Uiso 1 1 calc GR
H16B H 0.9377 0.5424 0.9237 0.032 Uiso 1 1 calc GR
H16C H 0.8272 0.4705 0.8895 0.032 Uiso 1 1 calc GR
C8 C 0.8199(2) 0.16392(15) 0.57856(17) 0.0178(5) Uani 1 1 d .
H8A H 0.8603 0.1337 0.6388 0.021 Uiso 1 1 calc R
H8B H 0.8634 0.1430 0.5235 0.021 Uiso 1 1 calc R
C9 C 0.9627(2) 0.29788(16) 0.59938(18) 0.0190(5) Uani 1 1 d .
H9A H 1.0055 0.2757 0.5445 0.023 Uiso 1 1 calc R
H9B H 1.0098 0.2746 0.6608 0.023 Uiso 1 1 calc R
C10 C 0.9604(2) 0.40210(16) 0.60030(18) 0.0197(5) Uani 1 1 d .
H10A H 0.9320 0.4258 0.5340 0.024 Uiso 1 1 calc R
H10B H 1.0464 0.4263 0.6221 0.024 Uiso 1 1 calc R
C7 C 0.6805(2) 0.13921(16) 0.56031(17) 0.0187(5) Uani 1 1 d .
H7A H 0.6700 0.0720 0.5652 0.022 Uiso 1 1 calc R
H7B H 0.6443 0.1588 0.4940 0.022 Uiso 1 1 calc R
C11 C 0.7754(2) 0.54667(16) 0.63308(17) 0.0199(5) Uani 1 1 d .
H11 H 0.7058 0.5618 0.6726 0.024 Uiso 1 1 calc R
C4 C 0.4385(2) 0.21726(16) 0.58220(17) 0.0192(5) Uani 1 1 d .
H4 H 0.4507 0.2649 0.5323 0.023 Uiso 1 1 calc R
C2 C 0.5390(2) 0.15274(17) 0.83813(17) 0.0228(6) Uani 1 1 d .
H2A H 0.6147 0.1848 0.8690 0.034 Uiso 1 1 calc GR
H2B H 0.5152 0.1049 0.8820 0.034 Uiso 1 1 calc GR
H2C H 0.4691 0.1965 0.8244 0.034 Uiso 1 1 calc GR
C3 C 0.6759(2) 0.04062(16) 0.76364(18) 0.0245(6) Uani 1 1 d .
H3A H 0.6883 0.0084 0.7035 0.037 Uiso 1 1 calc GR
H3B H 0.6554 -0.0039 0.8123 0.037 Uiso 1 1 calc GR
H3C H 0.7538 0.0734 0.7886 0.037 Uiso 1 1 calc GR
C5 C 0.3453(2) 0.25801(17) 0.64509(19) 0.0259(6) Uani 1 1 d .
H5A H 0.3237 0.2118 0.6916 0.039 Uiso 1 1 calc GR
H5B H 0.2682 0.2773 0.6035 0.039 Uiso 1 1 calc GR
H5C H 0.3841 0.3112 0.6807 0.039 Uiso 1 1 calc GR
C15 C 1.0532(2) 0.41008(18) 0.83505(19) 0.0256(6) Uani 1 1 d .
H15A H 1.0082 0.3595 0.8622 0.038 Uiso 1 1 calc GR
H15B H 1.1122 0.4383 0.8869 0.038 Uiso 1 1 calc GR
H15C H 1.1007 0.3864 0.7842 0.038 Uiso 1 1 calc GR
C12 C 0.7119(2) 0.53305(17) 0.52833(18) 0.0245(6) Uani 1 1 d .
H12A H 0.7772 0.5277 0.4847 0.037 Uiso 1 1 calc GR
H12B H 0.6573 0.5858 0.5087 0.037 Uiso 1 1 calc GR
H12C H 0.6606 0.4770 0.5245 0.037 Uiso 1 1 calc GR
C6 C 0.3822(2) 0.13338(17) 0.52539(18) 0.0259(6) Uani 1 1 d .
H6A H 0.4388 0.1143 0.4786 0.039 Uiso 1 1 calc GR
H6B H 0.2989 0.1492 0.4904 0.039 Uiso 1 1 calc GR
H6C H 0.3729 0.0830 0.5708 0.039 Uiso 1 1 calc GR
C13 C 0.8614(2) 0.63116(17) 0.63771(19) 0.0288(6) Uani 1 1 d .
H13A H 0.8877 0.6477 0.7059 0.043 Uiso 1 1 calc GR
H13B H 0.8150 0.6825 0.6041 0.043 Uiso 1 1 calc GR
H13C H 0.9364 0.6174 0.6061 0.043 Uiso 1 1 calc GR
H H 0.635(2) 0.3645(15) 0.6088(17) 0.024(6) Uiso 1 1 d .
H1 H 0.796(2) 0.2854(17) 0.533(2) 0.029 Uiso 1 1 d R

loop_
_atom_site_aniso_label
_atom_site_aniso_U_11
_atom_site_aniso_U_22
_atom_site_aniso_U_33
_atom_site_aniso_U_23
_atom_site_aniso_U_13
_atom_site_aniso_U_12
Mn1 0.01233(18) 0.01253(19) 0.0124(2) -0.00062(14) 0.00062(13) -0.00039(14)
P2 0.0145(3) 0.0152(3) 0.0135(3) -0.0005(2) 0.0013(2) -0.0023(2)
P1 0.0151(3) 0.0131(3) 0.0136(3) 0.0003(2) -0.0008(2) -0.0010(2)
O1 0.0225(9) 0.0294(10) 0.0169(10) 0.0055(8) -0.0019(7) 0.0013(8)
O2 0.0250(10) 0.0233(10) 0.0228(10) -0.0004(7) 0.0091(8) 0.0057(8)
N1 0.0157(10) 0.0156(11) 0.0105(11) 0.0007(8) -0.0002(8) 0.0008(8)
C18 0.0171(13) 0.0108(12) 0.0179(14) 0.0027(10) -0.0036(10) -0.0031(10)
C17 0.0124(12) 0.0157(13) 0.0205(14) -0.0037(10) 0.0041(10) -0.0019(9)
C14 0.0160(12) 0.0209(14) 0.0183(14) -0.0032(10) -0.0003(10) -0.0061(10)
C1 0.0197(13) 0.0169(13) 0.0162(14) 0.0028(10) -0.0013(10) -0.0022(10)
C16 0.0232(14) 0.0253(14) 0.0160(14) -0.0038(10) 0.0012(10) -0.0040(11)
C8 0.0229(13) 0.0147(13) 0.0163(14) -0.0015(9) 0.0040(10) 0.0030(10)
C9 0.0125(12) 0.0266(14) 0.0180(14) -0.0022(10) 0.0020(9) 0.0017(10)
C10 0.0171(13) 0.0244(14) 0.0181(14) -0.0006(10) 0.0035(10) -0.0049(10)
C7 0.0248(14) 0.0172(13) 0.0136(14) -0.0012(10) 0.0000(10) -0.0036(10)
C11 0.0228(13) 0.0194(14) 0.0178(14) -0.0002(10) 0.0036(10) -0.0017(10)
C4 0.0188(13) 0.0208(14) 0.0168(14) 0.0076(10) -0.0028(10) -0.0042(10)
C2 0.0243(14) 0.0261(14) 0.0177(15) 0.0039(10) 0.0013(11) -0.0038(11)
C3 0.0322(15) 0.0193(14) 0.0209(15) 0.0041(10) -0.0010(11) 0.0000(11)
C5 0.0171(13) 0.0265(15) 0.0324(16) 0.0030(12) -0.0032(11) 0.0000(11)
C15 0.0175(13) 0.0332(16) 0.0237(15) -0.0024(11) -0.0059(11) -0.0023(11)
C12 0.0287(15) 0.0217(14) 0.0220(15) 0.0049(10) -0.0007(11) 0.0004(11)
C6 0.0227(14) 0.0350(16) 0.0190(15) -0.0020(11) -0.0009(11) -0.0102(12)
C13 0.0382(17) 0.0200(14) 0.0272(16) 0.0037(11) 0.0010(12) -0.0086(12)

loop_
_atom_type_symbol
_atom_type_description
_atom_type_scat_dispersion_real
_atom_type_scat_dispersion_imag
_atom_type_scat_source
C C 0.0033 0.0016 'International Tables Vol C Tables 4.2.6.8 and 6.1.1.4'
H H 0.0000 0.0000 'International Tables Vol C Tables 4.2.6.8 and 6.1.1.4'
Mn Mn 0.3368 0.7283 'International Tables Vol C Tables 4.2.6.8 and 6.1.1.4'
N N 0.0061 0.0033 'International Tables Vol C Tables 4.2.6.8 and 6.1.1.4'
O O 0.0106 0.0060 'International Tables Vol C Tables 4.2.6.8 and 6.1.1.4'
P P 0.1023 0.0942 'International Tables Vol C Tables 4.2.6.8 and 6.1.1.4'

loop_
_geom_angle_atom_site_label_1
_geom_angle_atom_site_label_2
_geom_angle_atom_site_label_3
_geom_angle
P2 Mn1 H 84.4(8)
P1 Mn1 P2 160.30(3)
P1 Mn1 H 81.7(8)
N1 Mn1 P2 81.99(5)
N1 Mn1 P1 83.31(5)
N1 Mn1 H 86.5(8)
C18 Mn1 P2 95.91(7)
C18 Mn1 P1 96.79(7)
C18 Mn1 N1 171.83(9)
C18 Mn1 C17 90.87(10)
C18 Mn1 H 85.5(8)
C17 Mn1 P2 99.31(7)
C17 Mn1 P1 95.50(7)
C17 Mn1 N1 97.26(9)
C17 Mn1 H 175.1(8)
C14 P2 Mn1 121.90(8)
C14 P2 C11 102.05(11)
C10 P2 Mn1 104.52(8)
C10 P2 C14 102.59(11)
C10 P2 C11 105.70(11)
C11 P2 Mn1 118.10(8)
C1 P1 Mn1 120.52(8)
C1 P1 C4 103.60(10)
C7 P1 Mn1 102.87(8)
C7 P1 C1 106.41(11)
C7 P1 C4 101.31(11)
C4 P1 Mn1 119.76(8)
Mn1 N1 H1 107.1(18)
C8 N1 Mn1 112.60(14)
C8 N1 C9 113.20(18)
C8 N1 H1 104.4(17)
C9 N1 Mn1 113.42(14)
C9 N1 H1 105.2(17)
O2 C18 Mn1 179.7(2)
O1 C17 Mn1 172.6(2)
P2 C14 H14 107.5
C16 C14 P2 109.67(15)
C16 C14 H14 107.5
C16 C14 C15 111.1(2)
C15 C14 P2 113.39(16)
C15 C14 H14 107.5
P1 C1 H1A 107.6
C2 C1 P1 111.20(16)
C2 C1 H1A 107.6
C3 C1 P1 113.07(17)
C3 C1 H1A 107.6
C3 C1 C2 109.67(19)
C14 C16 H16A 109.5
C14 C16 H16B 109.5
C14 C16 H16C 109.5
H16A C16 H16B 109.5
H16A C16 H16C 109.5
H16B C16 H16C 109.5
N1 C8 H8A 110.1
N1 C8 H8B 110.1
N1 C8 C7 108.13(18)
H8A C8 H8B 108.4
C7 C8 H8A 110.1
C7 C8 H8B 110.1
N1 C9 H9A 110.0
N1 C9 H9B 110.0
N1 C9 C10 108.26(18)
H9A C9 H9B 108.4
C10 C9 H9A 110.0
C10 C9 H9B 110.0
P2 C10 H10A 110.1
P2 C10 H10B 110.1
C9 C10 P2 107.85(16)
C9 C10 H10A 110.1
C9 C10 H10B 110.1
H10A C10 H10B 108.5
P1 C7 H7A 109.9
P1 C7 H7B 109.9
C8 C7 P1 108.71(16)
C8 C7 H7A 109.9
C8 C7 H7B 109.9
H7A C7 H7B 108.3
P2 C11 H11 106.3
C12 C11 P2 111.68(16)
C12 C11 H11 106.3
C13 C11 P2 116.36(16)
C13 C11 H11 106.3
C13 C11 C12 109.37(19)
P1 C4 H4 106.1
C5 C4 P1 112.17(16)
C5 C4 H4 106.1
C5 C4 C6 111.4(2)
C6 C4 P1 114.41(17)
C6 C4 H4 106.1
C1 C2 H2A 109.5
C1 C2 H2B 109.5
C1 C2 H2C 109.5
H2A C2 H2B 109.5
H2A C2 H2C 109.5
H2B C2 H2C 109.5
C1 C3 H3A 109.5
C1 C3 H3B 109.5
C1 C3 H3C 109.5
H3A C3 H3B 109.5
H3A C3 H3C 109.5
H3B C3 H3C 109.5
C4 C5 H5A 109.5
C4 C5 H5B 109.5
C4 C5 H5C 109.5
H5A C5 H5B 109.5
H5A C5 H5C 109.5
H5B C5 H5C 109.5
C14 C15 H15A 109.5
C14 C15 H15B 109.5
C14 C15 H15C 109.5
H15A C15 H15B 109.5
H15A C15 H15C 109.5
H15B C15 H15C 109.5
C11 C12 H12A 109.5
C11 C12 H12B 109.5
C11 C12 H12C 109.5
H12A C12 H12B 109.5
H12A C12 H12C 109.5
H12B C12 H12C 109.5
C4 C6 H6A 109.5
C4 C6 H6B 109.5
C4 C6 H6C 109.5
H6A C6 H6B 109.5
H6A C6 H6C 109.5
H6B C6 H6C 109.5
C11 C13 H13A 109.5
C11 C13 H13B 109.5
C11 C13 H13C 109.5
H13A C13 H13B 109.5
H13A C13 H13C 109.5
H13B C13 H13C 109.5

loop_
_geom_bond_atom_site_label_1
_geom_bond_atom_site_label_2
_geom_bond_distance
Mn1 P2 2.2375(7)
Mn1 P1 2.2357(7)
Mn1 N1 2.1278(19)
Mn1 C18 1.756(3)
Mn1 C17 1.779(2)
Mn1 H 1.59(2)
P2 C14 1.853(2)
P2 C10 1.850(2)
P2 C11 1.861(2)
P1 C1 1.857(2)
P1 C7 1.848(2)
P1 C4 1.857(2)
O1 C17 1.183(3)
O2 C18 1.176(3)
N1 C8 1.476(3)
N1 C9 1.480(3)
N1 H1 0.86(3)
C14 H14 1.0000
C14 C16 1.528(3)
C14 C15 1.528(3)
C1 H1A 1.0000
C1 C2 1.533(3)
C1 C3 1.523(3)
C16 H16A 0.9800
C16 H16B 0.9800
C16 H16C 0.9800
C8 H8A 0.9900
C8 H8B 0.9900
C8 C7 1.514(3)
C9 H9A 0.9900
C9 H9B 0.9900
C9 C10 1.519(3)
C10 H10A 0.9900
C10 H10B 0.9900
C7 H7A 0.9900
C7 H7B 0.9900
C11 H11 1.0000
C11 C12 1.531(3)
C11 C13 1.530(3)
C4 H4 1.0000
C4 C5 1.522(3)
C4 C6 1.533(3)
C2 H2A 0.9800
C2 H2B 0.9800
C2 H2C 0.9800
C3 H3A 0.9800
C3 H3B 0.9800
C3 H3C 0.9800
C5 H5A 0.9800
C5 H5B 0.9800
C5 H5C 0.9800
C15 H15A 0.9800
C15 H15B 0.9800
C15 H15C 0.9800
C12 H12A 0.9800
C12 H12B 0.9800
C12 H12C 0.9800
C6 H6A 0.9800
C6 H6B 0.9800
C6 H6C 0.9800
C13 H13A 0.9800
C13 H13B 0.9800
C13 H13C 0.9800

loop_
_geom_torsion_atom_site_label_1
_geom_torsion_atom_site_label_2
_geom_torsion_atom_site_label_3
_geom_torsion_atom_site_label_4
_geom_torsion
Mn1 P2 C14 C16 -66.34(18)
Mn1 P2 C14 C15 58.5(2)
Mn1 P2 C10 C9 -21.29(16)
Mn1 P2 C11 C12 -60.39(19)
Mn1 P2 C11 C13 173.09(15)
Mn1 P1 C1 C2 45.22(18)
Mn1 P1 C1 C3 -78.67(18)
Mn1 P1 C7 C8 24.09(17)
Mn1 P1 C4 C5 -73.01(18)
Mn1 P1 C4 C6 158.87(15)
Mn1 N1 C8 C7 54.1(2)
Mn1 N1 C9 C10 -54.9(2)
N1 C8 C7 P1 -49.3(2)
N1 C9 C10 P2 47.1(2)
C14 P2 C10 C9 106.82(17)
C14 P2 C11 C12 163.01(17)
C14 P2 C11 C13 36.5(2)
C1 P1 C7 C8 -103.52(17)
C1 P1 C4 C5 64.73(19)
C1 P1 C4 C6 -63.4(2)
C8 N1 C9 C10 175.20(18)
C9 N1 C8 C7 -175.64(18)
C10 P2 C14 C16 177.45(16)
C10 P2 C14 C15 -57.70(19)
C10 P2 C11 C12 56.06(19)
C10 P2 C11 C13 -70.5(2)
C7 P1 C1 C2 161.52(16)
C7 P1 C1 C3 37.64(19)
C7 P1 C4 C5 174.90(17)
C7 P1 C4 C6 46.8(2)
C11 P2 C14 C16 68.10(18)
C11 P2 C14 C15 -167.04(18)
C11 P2 C10 C9 -146.61(15)
C4 P1 C1 C2 -92.12(17)
C4 P1 C1 C3 143.99(17)
C4 P1 C7 C8 148.49(16)
